data_2103157
loop_
_publ_author_name
'Budzianowski, Armand'
'Katrusiak, Andrzej'

_publ_section_title
;
 Coupling of the lactone-ring conformation with crystal symmetry in
 6-hydroxy-4,4,5,7,8-pentamethyl-3,4-dihydrocoumarin
;
_journal_issue 1
_journal_name_full 'Acta Crystallographica Section B'
_journal_page_first 125
_journal_page_last 133
_journal_paper_doi 10.1107/S0108768101017955
_journal_volume 58
_journal_year 2002
_chemical_formula_sum 'C14 H18 O3'
_chemical_formula_weight 234.28
_chemical_name_systematic
;
6-hydroxy-4,4,5,7,8-pentamathyl-3,4-dihydrocoumarin
;
_space_group_IT_number 14
_symmetry_cell_setting P21/c
_symmetry_space_group_name_Hall '-P 2ybc'
_symmetry_space_group_name_H-M 'P 1 21/c 1'
_atom_sites_solution_hydrogens geom
_atom_sites_solution_primary direct
_atom_sites_solution_secondary difmap
_audit_creation_method SHELXL-97
_cell_angle_alpha 90.00
_cell_angle_beta 94.750(10)
_cell_angle_gamma 90.00
_cell_formula_units_Z 4
_cell_length_a 9.7580(10)
_cell_length_b 6.8830(10)
_cell_length_c 19.1170(10)
_cell_measurement_temperature 230.00(10)
_cell_volume 1279.6(2)
_computing_structure_refinement 'SHELXL-97 (Sheldrick, 1997)'
_computing_structure_solution 'SHELXS-97 (Sheldrick, 1990)'
_diffrn_ambient_temperature 230.00(10)
_diffrn_measured_fraction_theta_full .899
_diffrn_measured_fraction_theta_max .899
_diffrn_radiation_monochromator graphite
_diffrn_radiation_source 'fine-focus sealed tube'
_diffrn_radiation_type MoK\a
_diffrn_radiation_wavelength .71073
_diffrn_reflns_av_R_equivalents .0225
_diffrn_reflns_av_sigmaI/netI .0382
_diffrn_reflns_limit_h_max 13
_diffrn_reflns_limit_h_min -6
_diffrn_reflns_limit_k_max 9
_diffrn_reflns_limit_k_min -9
_diffrn_reflns_limit_l_max 24
_diffrn_reflns_limit_l_min -25
_diffrn_reflns_number 7607
_diffrn_reflns_theta_full 29.62
_diffrn_reflns_theta_max 29.62
_diffrn_reflns_theta_min 3.73
_exptl_absorpt_coefficient_mu .084
_exptl_crystal_colour colourlees
_exptl_crystal_density_diffrn 1.216
_exptl_crystal_density_method 'not measured'
_exptl_crystal_F_000 504
_exptl_crystal_size_max .44
_exptl_crystal_size_mid .38
_exptl_crystal_size_min .12
_refine_diff_density_max .398
_refine_diff_density_min -.265
_refine_ls_extinction_coef .000(6)
_refine_ls_extinction_expression Fc^*^=kFc[1+0.001xFc^2^\l^3^/sin(2\q)]^-1/4^
_refine_ls_extinction_method SHELXL
_refine_ls_goodness_of_fit_ref 1.006
_refine_ls_hydrogen_treatment mixed
_refine_ls_matrix_type full
_refine_ls_number_parameters 232
_refine_ls_number_reflns 3249
_refine_ls_number_restraints 0
_refine_ls_restrained_S_all 1.006
_refine_ls_R_factor_all .1154
_refine_ls_R_factor_gt .0650
_refine_ls_shift/su_max 2.962
_refine_ls_shift/su_mean .015
_refine_ls_structure_factor_coef Fsqd
_refine_ls_weighting_details 'calc w=1/[\s^2^(Fo^2^)+(0.1275P)^2^+0.0000P] where P=(Fo^2^+2Fc^2^)/3'
_refine_ls_weighting_scheme calc
_refine_ls_wR_factor_gt .1863
_refine_ls_wR_factor_ref .2159
_reflns_number_gt 1648
_reflns_number_total 3249
_reflns_threshold_expression >2sigma(I)
_cod_data_source_file bm0046.cif
_cod_data_source_block cum230
_cod_original_sg_symbol_H-M monoclinic
_cod_database_code 2103157

loop_
_symmetry_equiv_pos_as_xyz
'x, y, z'
'x, -y+1/2, z+1/2'
'-x, -y, -z'
'-x, y-1/2, -z-1/2'

loop_
_atom_site_label
_atom_site_fract_x
_atom_site_fract_y
_atom_site_fract_z
_atom_site_U_iso_or_equiv
_atom_site_adp_type
_atom_site_calc_flag
_atom_site_refinement_flags
_atom_site_occupancy
_atom_site_type_symbol
O1 .10309(13) .23474(19) .24743(7) .0436(4) Uani d . 1 O
O2 -.11600(16) .2348(3) .26197(11) .0729(6) Uani d . 1 O
O6 .65074(14) .26179(19) .33880(9) .0456(4) Uani d . 1 O
H6 .713(3) .252(3) .3033(17) .081(9) Uiso d . 1 H
C2 -.0015(2) .2719(3) .28711(13) .0488(6) Uani d . 1 C
C3 .0379(2) .3627(4) .35639(13) .0552(7) Uani d P .99 C
H3A -.045(3) .351(4) .3837(14) .079(8) Uiso d P .99 H
H3B .056(2) .494(4) .3473(13) .068(8) Uiso d P .99 H
C3' .037(9) .144(13) .356(5) .000(16) Uiso d P .01 C
C4 .1644(2) .2684(3) .39596(11) .0491(6) Uani d . 1 C
C41 .1971(4) .4010(7) .46021(16) .0943(13) Uani d . 1 C
H41A .106(3) .410(4) .4806(14) .090(8) Uiso d . 1 H
H41B .230(5) .534(7) .447(3) .20(3) Uiso d . 1 H
H41C .258(4) .311(5) .499(2) .111(11) Uiso d . 1 H
C42 .1277(3) .0584(6) .4159(2) .0918(12) Uani d . 1 C
H42A .050(3) .068(4) .4461(16) .102(10) Uiso d . 1 H
H42B .208(3) .014(4) .4468(15) .094(9) Uiso d . 1 H
H42C .100(5) -.028(7) .367(3) .179(19) Uiso d . 1 H
C5 .42090(19) .2590(2) .36647(10) .0338(4) Uani d . 1 C
C51 .4819(3) .2403(4) .44171(12) .0536(6) Uani d . 1 C
H51A .425(3) .144(4) .4663(15) .092(9) Uiso d . 1 H
H51B .507(4) .363(5) .4591(19) .128(13) Uiso d . 1 H
H51C .574(4) .187(5) .4406(16) .098(10) Uiso d . 1 H
C6 .51452(17) .2632(2) .31477(10) .0329(4) Uani d . 1 C
C7 .47264(17) .2663(2) .24286(10) .0307(4) Uani d . 1 C
C71 .5801(2) .2682(3) .19032(12) .0416(5) Uani d . 1 C
H71A .534(3) .283(4) .1425(18) .094(10) Uiso d . 1 H
H71B .638(2) .155(4) .1918(11) .063(7) Uiso d . 1 H
H71C .649(3) .373(4) .1983(12) .068(7) Uiso d . 1 H
C8 .33320(18) .2620(2) .22171(9) .0307(4) Uani d . 1 C
C81 .2790(2) .2600(3) .14553(11) .0439(5) Uani d . 1 C
H81A .306(3) .143(4) .1227(15) .089(9) Uiso d . 1 H
H81B .319(3) .371(5) .1201(17) .120(12) Uiso d . 1 H
H81C .180(4) .280(4) .1377(18) .107(11) Uiso d . 1 H
C9 .24049(18) .2592(2) .27410(10) .0316(4) Uani d . 1 C
C10 .28022(19) .2636(2) .34596(10) .0334(4) Uani d . 1 C

loop_
_atom_site_aniso_label
_atom_site_aniso_U_11
_atom_site_aniso_U_22
_atom_site_aniso_U_33
_atom_site_aniso_U_12
_atom_site_aniso_U_13
_atom_site_aniso_U_23
O1 .0218(7) .0634(9) .0456(8) -.0028(5) .0030(6) -.0033(6)
O2 .0249(8) .1037(15) .0907(14) -.0037(7) .0077(8) -.0136(10)
O6 .0257(7) .0534(9) .0567(9) .0008(5) -.0035(6) -.0047(6)
C2 .0239(9) .0589(13) .0645(14) .0023(8) .0097(9) .0033(10)
C3 .0395(12) .0706(18) .0574(14) .0114(11) .0164(10) .0014(13)
C4 .0418(12) .0684(15) .0392(11) .0097(9) .0149(9) .0069(10)
C41 .073(2) .160(4) .0504(16) .050(2) .0103(14) -.024(2)
C42 .0639(18) .112(3) .105(3) .0120(17) .0379(19) .058(2)
C5 .0332(10) .0319(10) .0359(10) .0029(7) -.0004(7) -.0009(7)
C51 .0499(14) .0700(17) .0392(12) .0081(12) -.0063(10) -.0021(11)
C6 .0244(9) .0300(9) .0439(10) .0009(6) .0000(7) -.0023(7)
C7 .0257(9) .0282(9) .0390(10) -.0016(6) .0067(7) -.0014(7)
C71 .0306(10) .0430(12) .0533(13) .0007(8) .0149(9) .0026(9)
C8 .0291(9) .0305(9) .0328(9) -.0002(6) .0042(7) .0000(7)
C81 .0410(12) .0568(14) .0339(10) -.0015(9) .0034(8) .0003(9)
C9 .0231(8) .0341(10) .0377(10) -.0006(6) .0024(7) -.0018(7)
C10 .0315(9) .0352(10) .0340(10) .0008(7) .0065(7) -.0005(7)

loop_
_atom_type_symbol
_atom_type_description
_atom_type_scat_dispersion_real
_atom_type_scat_dispersion_imag
_atom_type_scat_source
C C .0033 .0016 'International Tables Vol C Tables 4.2.6.8 and 6.1.1.4'
H H .0000 .0000 'International Tables Vol C Tables 4.2.6.8 and 6.1.1.4'
O O .0106 .0060 'International Tables Vol C Tables 4.2.6.8 and 6.1.1.4'

loop_
_geom_angle_atom_site_label_1
_geom_angle_atom_site_label_2
_geom_angle_atom_site_label_3
_geom_angle
C2 O1 C9 121.23(16)
C6 O6 H6 115(2)
O2 C2 O1 117.1(2)
O2 C2 C3 127.3(2)
O1 C2 C3 115.48(18)
O2 C2 C3' 111(3)
O1 C2 C3' 103(3)
C3 C2 C3' 58(3)
C2 C3 C3' 65(3)
C2 C3 C4 113.48(19)
C3' C3 C4 65(3)
C2 C3 H3A 105.7(15)
C3' C3 H3A 85(4)
C4 C3 H3A 110.9(15)
C2 C3 H3B 106.1(16)
C3' C3 H3B 164(4)
C4 C3 H3B 109.8(14)
H3A C3 H3B 111(2)
C3 C3' C42 113(6)
C3 C3' C2 57(3)
C42 C3' C2 157(6)
C3 C3' C4 58(3)
C42 C3' C4 58(3)
C2 C3' C4 102(5)
C3 C3' H42C 151(7)
C42 C3' H42C 46(4)
C2 C3' H42C 133(7)
C4 C3' H42C 94(5)
C3 C4 C10 107.72(17)
C3 C4 C41 104.3(2)
C10 C4 C41 113.1(2)
C3 C4 C42 108.9(2)
C10 C4 C42 109.28(19)
C41 C4 C42 113.2(3)
C3 C4 C3' 56(3)
C10 C4 C3' 106(3)
C41 C4 C3' 141(3)
C42 C4 C3' 56(3)
C4 C41 H41A 102.5(16)
C4 C41 H41B 113(3)
H41A C41 H41B 110(3)
C4 C41 H41C 105.3(18)
H41A C41 H41C 103(2)
H41B C41 H41C 121(3)
C3' C42 C4 65(3)
C3' C42 H42A 89(4)
C4 C42 H42A 106.5(17)
C3' C42 H42B 164(4)
C4 C42 H42B 104.4(18)
H42A C42 H42B 106(2)
C3' C42 H42C 59(4)
C4 C42 H42C 110(2)
H42A C42 H42C 112(3)
H42B C42 H42C 117(3)
C10 C5 C6 119.01(17)
C10 C5 C51 124.59(18)
C6 C5 C51 116.34(18)
C5 C51 H51A 108.1(17)
C5 C51 H51B 109(2)
H51A C51 H51B 125(3)
C5 C51 H51C 107.5(18)
H51A C51 H51C 108(2)
H51B C51 H51C 98(3)
O6 C6 C5 115.76(17)
O6 C6 C7 121.67(16)
C5 C6 C7 122.56(16)
C8 C7 C6 119.00(16)
C8 C7 C71 121.63(17)
C6 C7 C71 119.35(16)
C7 C71 H71A 109.0(19)
C7 C71 H71B 114.4(14)
H71A C71 H71B 109(2)
C7 C71 H71C 113.8(13)
H71A C71 H71C 109(2)
H71B C71 H71C 101(2)
C7 C8 C9 117.82(16)
C7 C8 C81 122.60(17)
C9 C8 C81 119.57(17)
C8 C81 H81A 110.9(17)
C8 C81 H81B 110.2(19)
H81A C81 H81B 106(3)
C8 C81 H81C 114(2)
H81A C81 H81C 111(2)
H81B C81 H81C 104(3)
C10 C9 C8 123.96(16)
C10 C9 O1 122.58(16)
C8 C9 O1 113.25(15)
C5 C10 C9 117.51(16)
C5 C10 C4 125.55(17)
C9 C10 C4 116.92(16)

loop_
_geom_bond_atom_site_label_1
_geom_bond_atom_site_label_2
_geom_bond_distance
O1 C2 1.345(2)
O1 C9 1.405(2)
O2 C2 1.207(3)
O6 C6 1.370(2)
O6 H6 .95(3)
C2 C3 1.486(3)
C2 C3' 1.61(9)
C3 C3' 1.50(9)
C3 C4 1.537(3)
C3 H3A 1.00(3)
C3 H3B .94(3)
C3' C42 1.51(9)
C3' C4 1.64(9)
C3' H42C 1.35(9)
C4 C10 1.540(3)
C4 C41 1.543(4)
C4 C42 1.544(4)
C41 H41A 1.00(3)
C41 H41B 1.01(5)
C41 H41C 1.10(4)
C42 H42A .99(3)
C42 H42B .99(3)
C42 H42C 1.13(5)
C5 C10 1.396(3)
C5 C6 1.401(3)
C5 C51 1.516(3)
C51 H51A 1.00(3)
C51 H51B .93(3)
C51 H51C .97(3)
C6 C7 1.401(3)
C7 C8 1.387(2)
C7 C71 1.511(3)
C71 H71A .99(3)
C71 H71B .97(3)
C71 H71C .99(3)
C8 C9 1.404(2)
C8 C81 1.508(3)
C81 H81A .97(3)
C81 H81B 1.00(4)
C81 H81C .98(4)
C9 C10 1.397(3)

loop_
_geom_torsion_atom_site_label_1
_geom_torsion_atom_site_label_2
_geom_torsion_atom_site_label_3
_geom_torsion_atom_site_label_4
_geom_torsion
C9 O1 C2 O2 -175.12(17)
C9 O1 C2 C3 7.4(3)
C9 O1 C2 C3' -53(3)
O2 C2 C3 C3' 93(4)
O1 C2 C3 C3' -90(4)
O2 C2 C3 C4 138.3(2)
O1 C2 C3 C4 -44.6(3)
C3' C2 C3 C4 45(4)
C2 C3 C3' C42 156(6)
C4 C3 C3' C42 22(4)
C4 C3 C3' C2 -134(3)
C2 C3 C3' C4 134(3)
O2 C2 C3' C3 -121.8(17)
O1 C2 C3' C3 112.1(18)
O2 C2 C3' C42 169(15)
O1 C2 C3' C42 43(16)
C3 C2 C3' C42 -70(15)
O2 C2 C3' C4 -160(3)
O1 C2 C3' C4 74(4)
C3 C2 C3' C4 -39(3)
C2 C3 C4 C10 52.3(3)
C3' C3 C4 C10 97(4)
C2 C3 C4 C41 172.7(3)
C3' C3 C4 C41 -142(4)
C2 C3 C4 C42 -66.1(3)
C3' C3 C4 C42 -21(4)
C2 C3 C4 C3' -45(4)
C42 C3' C4 C3 -156(4)
C2 C3' C4 C3 38(3)
C3 C3' C4 C10 -101(2)
C42 C3' C4 C10 103(2)
C2 C3' C4 C10 -63(4)
C3 C3' C4 C41 70(5)
C42 C3' C4 C41 -86(4)
C2 C3' C4 C41 108(4)
C3 C3' C4 C42 156(4)
C2 C3' C4 C42 -166(6)
C3 C3' C42 C4 -22(4)
C2 C3' C42 C4 36(15)
C3 C4 C42 C3' 21(4)
C10 C4 C42 C3' -96(4)
C41 C4 C42 C3' 137(4)
C10 C5 C6 O6 178.89(14)
C51 C5 C6 O6 -3.8(2)
C10 C5 C6 C7 -1.9(2)
C51 C5 C6 C7 175.43(17)
O6 C6 C7 C8 178.16(14)
C5 C6 C7 C8 -1.0(2)
O6 C6 C7 C71 .0(2)
C5 C6 C7 C71 -179.22(16)
C6 C7 C8 C9 1.4(2)
C71 C7 C8 C9 179.58(15)
C6 C7 C8 C81 -178.49(16)
C71 C7 C8 C81 -.3(2)
C7 C8 C9 C10 1.1(2)
C81 C8 C9 C10 -179.02(16)
C7 C8 C9 O1 -173.80(13)
C81 C8 C9 O1 6.1(2)
C2 O1 C9 C10 20.2(2)
C2 O1 C9 C8 -164.83(16)
C6 C5 C10 C9 4.2(2)
C51 C5 C10 C9 -172.90(18)
C6 C5 C10 C4 -177.37(16)
C51 C5 C10 C4 5.6(3)
C8 C9 C10 C5 -3.9(2)
O1 C9 C10 C5 170.49(14)
C8 C9 C10 C4 177.50(16)
O1 C9 C10 C4 -8.1(2)
C3 C4 C10 C5 154.83(19)
C41 C4 C10 C5 40.1(3)
C42 C4 C10 C5 -87.0(3)
C3' C4 C10 C5 -146(3)
C3 C4 C10 C9 -26.7(2)
C41 C4 C10 C9 -141.4(2)
C42 C4 C10 C9 91.5(2)
C3' C4 C10 C9 32(3)
